data_4070168
loop_
_publ_author_name
'Castro-Rodrigo, Ruth'
'Esteruelas, Miguel A.'
'Fuertes, Sara'
'L\'opez, Ana M.'
'Mozo, Silvia'
'O\~nate, Enrique'

_publ_section_title
;
 Olefin&#x2212;Alkylidene Equilibrium of 2-Vinylpyridine in Osmium- and
 Ruthenium-Hydrido-Tris(pyrazolyl)borate and Osmium-Cyclopentadienyl
 Complexes
;
_journal_issue 20
_journal_name_full Organometallics
_journal_page_first 5941
_journal_paper_doi 10.1021/om900635p
_journal_volume 28
_journal_year 2009
_chemical_formula_moiety 'C21 H33 N Os P, F6 P'
_chemical_formula_sum 'C21 H33 F6 N Os P2'
_chemical_formula_weight 665.62
_chemical_name_systematic
; 
 ? 
;
_space_group_IT_number 14
_symmetry_cell_setting monoclinic
_symmetry_space_group_name_Hall '-P 2yn'
_symmetry_space_group_name_H-M 'P 1 21/n 1'
_atom_sites_solution_hydrogens geom
_atom_sites_solution_primary heavy
_atom_sites_solution_secondary difmap
_audit_creation_method SHELXL-97
_cell_angle_alpha 90.00
_cell_angle_beta 90.136(2)
_cell_angle_gamma 90.00
_cell_formula_units_Z 4
_cell_length_a 8.5295(11)
_cell_length_b 19.393(3)
_cell_length_c 14.2301(19)
_cell_measurement_reflns_used 3039
_cell_measurement_temperature 120(2)
_cell_measurement_theta_max 23
_cell_measurement_theta_min 2
_cell_volume 2353.8(6)
_computing_cell_refinement 'SAINT+ v. 6.02 (Bruker AXS, 1999)'
_computing_data_collection 'SMART v. 5.625 (Bruker AXS, 2000)'
_computing_data_reduction 'SAINT+ v. 6.02 (Bruker AXS, 1999)'
_computing_molecular_graphics 'XP, SHELXTL v. 6.1 (Bruker, 2000)'
_computing_publication_material 'XCIF, SHELXTL v. 6.1 (Bruker, 2000)'
_computing_structure_refinement 'SHELXL-97 (Sheldrick, 1997)'
_computing_structure_solution 'SHELXS-97 (Sheldrick, 1990)'
_diffrn_ambient_temperature 120(2)
_diffrn_detector_area_resol_mean 8.26
_diffrn_measured_fraction_theta_full 0.999
_diffrn_measured_fraction_theta_max 0.933
_diffrn_measurement_device_type 'Bruker SMART APEX CCD system'
_diffrn_measurement_method '\w rotations with narrow frames'
_diffrn_radiation_monochromator graphite
_diffrn_radiation_source 'normal-focus sealed tube'
_diffrn_radiation_type MoK\a
_diffrn_radiation_wavelength 0.71073
_diffrn_reflns_av_R_equivalents 0.0559
_diffrn_reflns_av_sigmaI/netI 0.0596
_diffrn_reflns_limit_h_max 11
_diffrn_reflns_limit_h_min -11
_diffrn_reflns_limit_k_max 25
_diffrn_reflns_limit_k_min -26
_diffrn_reflns_limit_l_max 19
_diffrn_reflns_limit_l_min -19
_diffrn_reflns_number 20945
_diffrn_reflns_theta_full 27.50
_diffrn_reflns_theta_max 28.86
_diffrn_reflns_theta_min 1.78
_diffrn_standards_decay_% 'no decay'
_exptl_absorpt_coefficient_mu 5.610
_exptl_absorpt_correction_T_max 0.807
_exptl_absorpt_correction_T_min 0.605
_exptl_absorpt_correction_type multi-scan
_exptl_absorpt_process_details
;
 Absorption correction performed with SADABS program. This is based on the
method of Blessing: Blessing, R. H., Acta Crystallogr., Sect. A 1995, 51, 33.
;
_exptl_crystal_colour orange
_exptl_crystal_density_diffrn 1.878
_exptl_crystal_density_method 'not measured'
_exptl_crystal_description 'irregular block'
_exptl_crystal_F_000 1304
_exptl_crystal_size_max 0.14
_exptl_crystal_size_mid 0.08
_exptl_crystal_size_min 0.04
_refine_diff_density_max 2.216
_refine_diff_density_min -3.268
_refine_diff_density_rms 0.191
_refine_ls_extinction_method none
_refine_ls_goodness_of_fit_ref 1.161
_refine_ls_hydrogen_treatment mixed
_refine_ls_matrix_type full
_refine_ls_number_parameters 295
_refine_ls_number_reflns 5771
_refine_ls_number_restraints 0
_refine_ls_restrained_S_all 1.161
_refine_ls_R_factor_all 0.0712
_refine_ls_R_factor_gt 0.0529
_refine_ls_shift/su_max 0.000
_refine_ls_shift/su_mean 0.000
_refine_ls_structure_factor_coef Fsqd
_refine_ls_weighting_details 'calc w=1/[\s^2^(Fo^2^)+(0.0236P)^2^+20.0820P] where P=(Fo^2^+2Fc^2^)/3'
_refine_ls_weighting_scheme calc
_refine_ls_wR_factor_gt 0.1050
_refine_ls_wR_factor_ref 0.1100
_reflns_number_gt 4577
_reflns_number_total 5771
_reflns_threshold_expression >2sigma(I)
_cod_data_source_file om900635p_si_001.cif
_cod_data_source_block mae368as
_cod_original_cell_volume 2353.8(5)
_cod_original_sg_symbol_H-M P21/n
_cod_database_code 4070168

loop_
_symmetry_equiv_pos_as_xyz
'x, y, z'
'-x+1/2, y+1/2, -z+1/2'
'-x, -y, -z'
'x-1/2, -y-1/2, z-1/2'

loop_
_atom_site_label
_atom_site_type_symbol
_atom_site_fract_x
_atom_site_fract_y
_atom_site_fract_z
_atom_site_U_iso_or_equiv
_atom_site_adp_type
_atom_site_occupancy
_atom_site_symmetry_multiplicity
_atom_site_calc_flag
_atom_site_refinement_flags
Os Os 0.29533(4) 0.072415(15) 0.20503(2) 0.02155(9) Uani 1 1 d .
H01 H 0.129(9) 0.069(4) 0.210(5) 0.026 Uiso 1 1 d .
P1 P 0.1550(2) 0.17526(10) 0.19029(13) 0.0194(4) Uani 1 1 d .
P2 P 0.8318(3) 0.86463(12) 0.20980(16) 0.0314(5) Uani 1 1 d .
F1 F 0.7245(8) 0.8448(4) 0.1234(4) 0.072(2) Uani 1 1 d .
F2 F 0.9362(7) 0.8854(3) 0.2975(4) 0.0593(17) Uani 1 1 d .
F3 F 0.8299(7) 0.7878(3) 0.2442(5) 0.0676(19) Uani 1 1 d .
F4 F 0.9878(7) 0.8504(4) 0.1518(5) 0.072(2) Uani 1 1 d .
F5 F 0.8328(9) 0.9421(4) 0.1774(7) 0.102(3) Uani 1 1 d .
F6 F 0.6773(6) 0.8776(3) 0.2694(4) 0.0517(15) Uani 1 1 d .
N N 0.2818(8) 0.0495(3) 0.3495(5) 0.0256(15) Uani 1 1 d .
C1 C 0.4593(9) 0.1338(4) 0.2680(6) 0.0292(18) Uani 1 1 d .
H1 H 0.531(11) 0.161(5) 0.246(6) 0.035 Uiso 1 1 d .
C2 C 0.4794(10) 0.1292(4) 0.3619(6) 0.0301(18) Uani 1 1 d .
H2 H 0.552(11) 0.150(5) 0.392(6) 0.036 Uiso 1 1 d .
C3 C 0.3757(10) 0.0811(4) 0.4082(5) 0.0279(18) Uani 1 1 d .
C4 C 0.1883(10) -0.0023(4) 0.3819(6) 0.0297(18) Uani 1 1 d .
H4 H 0.1242 -0.0272 0.3392 0.036 Uiso 1 1 calc R
C5 C 0.1856(11) -0.0189(5) 0.4765(6) 0.038(2) Uani 1 1 d .
H5 H 0.1207 -0.0552 0.4984 0.045 Uiso 1 1 calc R
C6 C 0.2768(11) 0.0172(5) 0.5382(6) 0.038(2) Uani 1 1 d .
H6 H 0.2734 0.0067 0.6034 0.046 Uiso 1 1 calc R
C7 C 0.3729(12) 0.0685(5) 0.5064(6) 0.042(2) Uani 1 1 d .
H7 H 0.4357 0.0947 0.5485 0.051 Uiso 1 1 calc R
C8 C 0.2663(12) -0.0270(4) 0.1263(7) 0.040(2) Uani 1 1 d .
H8 H 0.1832 -0.0582 0.1392 0.047 Uiso 1 1 calc R
C9 C 0.2606(13) 0.0292(5) 0.0634(6) 0.045(3) Uani 1 1 d .
H9 H 0.1721 0.0420 0.0267 0.054 Uiso 1 1 calc R
C10 C 0.4074(14) 0.0637(4) 0.0635(7) 0.045(3) Uani 1 1 d .
H10 H 0.4362 0.1030 0.0276 0.054 Uiso 1 1 calc R
C11 C 0.5011(11) 0.0270(5) 0.1281(7) 0.042(2) Uani 1 1 d .
H11 H 0.6064 0.0383 0.1437 0.050 Uiso 1 1 calc R
C12 C 0.4163(11) -0.0287(4) 0.1665(6) 0.0323(19) Uani 1 1 d .
H12 H 0.4539 -0.0613 0.2111 0.039 Uiso 1 1 calc R
C13 C 0.2777(9) 0.2528(4) 0.1730(6) 0.0244(16) Uani 1 1 d .
H13 H 0.3554 0.2519 0.2257 0.029 Uiso 1 1 calc R
C14 C 0.1975(11) 0.3237(4) 0.1802(7) 0.039(2) Uani 1 1 d .
H14A H 0.2743 0.3583 0.2004 0.058 Uiso 1 1 calc R
H14B H 0.1123 0.3214 0.2262 0.058 Uiso 1 1 calc R
H14C H 0.1547 0.3367 0.1187 0.058 Uiso 1 1 calc R
C15 C 0.3768(11) 0.2497(5) 0.0830(6) 0.037(2) Uani 1 1 d .
H15A H 0.3076 0.2513 0.0280 0.056 Uiso 1 1 calc R
H15B H 0.4371 0.2067 0.0822 0.056 Uiso 1 1 calc R
H15C H 0.4488 0.2890 0.0815 0.056 Uiso 1 1 calc R
C16 C 0.0241(10) 0.1708(4) 0.0860(5) 0.0271(17) Uani 1 1 d .
H16 H 0.0924 0.1577 0.0318 0.033 Uiso 1 1 calc R
C17 C -0.1021(12) 0.1163(5) 0.0912(7) 0.046(2) Uani 1 1 d .
H17A H -0.1741 0.1273 0.1426 0.070 Uiso 1 1 calc R
H17B H -0.0539 0.0712 0.1025 0.070 Uiso 1 1 calc R
H17C H -0.1602 0.1152 0.0317 0.070 Uiso 1 1 calc R
C18 C -0.0539(14) 0.2380(5) 0.0590(7) 0.053(3) Uani 1 1 d .
H18A H -0.1174 0.2311 0.0022 0.080 Uiso 1 1 calc R
H18B H 0.0266 0.2729 0.0467 0.080 Uiso 1 1 calc R
H18C H -0.1213 0.2535 0.1104 0.080 Uiso 1 1 calc R
C19 C 0.0292(9) 0.2003(4) 0.2908(5) 0.0255(17) Uani 1 1 d .
H19 H -0.0398 0.2385 0.2681 0.031 Uiso 1 1 calc R
C20 C 0.1241(11) 0.2291(6) 0.3728(6) 0.045(2) Uani 1 1 d .
H20A H 0.0556 0.2567 0.4133 0.067 Uiso 1 1 calc R
H20B H 0.2088 0.2583 0.3486 0.067 Uiso 1 1 calc R
H20C H 0.1690 0.1910 0.4092 0.067 Uiso 1 1 calc R
C21 C -0.0775(11) 0.1445(5) 0.3268(7) 0.039(2) Uani 1 1 d .
H21A H -0.0145 0.1063 0.3514 0.059 Uiso 1 1 calc R
H21B H -0.1441 0.1278 0.2754 0.059 Uiso 1 1 calc R
H21C H -0.1436 0.1631 0.3771 0.059 Uiso 1 1 calc R

loop_
_atom_site_aniso_label
_atom_site_aniso_U_11
_atom_site_aniso_U_22
_atom_site_aniso_U_33
_atom_site_aniso_U_23
_atom_site_aniso_U_13
_atom_site_aniso_U_12
Os 0.02739(16) 0.01730(14) 0.01998(15) -0.00100(13) 0.00288(10) 0.00165(14)
P1 0.0232(10) 0.0167(9) 0.0184(9) -0.0004(7) 0.0007(7) -0.0007(7)
P2 0.0273(12) 0.0350(12) 0.0317(12) 0.0016(10) -0.0001(9) -0.0018(9)
F1 0.065(4) 0.115(6) 0.037(3) -0.006(4) -0.015(3) -0.011(4)
F2 0.039(3) 0.076(4) 0.063(4) -0.028(3) -0.015(3) 0.000(3)
F3 0.056(4) 0.035(3) 0.112(6) 0.009(4) -0.004(4) 0.001(3)
F4 0.050(4) 0.107(6) 0.060(4) -0.017(4) 0.020(3) -0.001(4)
F5 0.083(6) 0.053(5) 0.169(9) 0.055(5) -0.018(5) -0.009(4)
F6 0.035(3) 0.070(4) 0.050(4) -0.006(3) 0.001(3) 0.007(3)
N 0.026(3) 0.021(3) 0.030(4) 0.011(3) 0.004(3) 0.008(3)
C1 0.020(4) 0.027(4) 0.041(5) 0.001(4) 0.005(3) -0.003(3)
C2 0.025(4) 0.026(4) 0.040(5) -0.002(4) -0.004(4) 0.002(3)
C3 0.037(5) 0.025(4) 0.022(4) 0.004(3) 0.003(3) 0.015(4)
C4 0.037(5) 0.024(4) 0.029(4) 0.000(3) 0.009(4) 0.004(4)
C5 0.042(5) 0.030(5) 0.041(5) 0.014(4) 0.014(4) 0.006(4)
C6 0.056(6) 0.039(5) 0.021(4) 0.004(4) 0.008(4) 0.010(5)
C7 0.055(6) 0.042(5) 0.029(5) -0.003(4) -0.004(4) 0.011(5)
C8 0.047(6) 0.023(4) 0.049(6) -0.014(4) 0.007(4) -0.001(4)
C9 0.071(7) 0.043(6) 0.020(4) -0.012(4) -0.015(4) 0.024(5)
C10 0.083(8) 0.016(4) 0.036(5) 0.000(4) 0.010(5) 0.014(5)
C11 0.028(5) 0.038(5) 0.059(6) -0.020(5) 0.018(4) -0.002(4)
C12 0.044(5) 0.023(4) 0.030(5) -0.003(3) 0.011(4) 0.006(4)
C13 0.024(4) 0.022(4) 0.028(4) -0.001(3) 0.003(3) 0.000(3)
C14 0.043(5) 0.018(4) 0.055(6) -0.001(4) 0.002(4) 0.004(4)
C15 0.050(6) 0.030(5) 0.033(5) 0.004(4) 0.005(4) -0.009(4)
C16 0.035(5) 0.028(4) 0.019(4) -0.003(3) -0.001(3) -0.001(3)
C17 0.049(6) 0.050(6) 0.040(6) -0.002(5) -0.014(5) -0.015(5)
C18 0.071(7) 0.040(6) 0.049(6) -0.003(5) -0.030(5) 0.016(5)
C19 0.024(4) 0.031(4) 0.021(4) -0.005(3) 0.007(3) 0.005(3)
C20 0.037(5) 0.070(7) 0.027(5) -0.018(5) 0.005(4) 0.011(5)
C21 0.034(5) 0.042(5) 0.043(5) 0.010(4) 0.017(4) 0.004(4)

loop_
_atom_type_symbol
_atom_type_description
_atom_type_scat_dispersion_real
_atom_type_scat_dispersion_imag
_atom_type_scat_source
C C 0.0033 0.0016 'International Tables Vol C Tables 4.2.6.8 and 6.1.1.4'
H H 0.0000 0.0000 'International Tables Vol C Tables 4.2.6.8 and 6.1.1.4'
N N 0.0061 0.0033 'International Tables Vol C Tables 4.2.6.8 and 6.1.1.4'
F F 0.0171 0.0103 'International Tables Vol C Tables 4.2.6.8 and 6.1.1.4'
P P 0.1023 0.0942 'International Tables Vol C Tables 4.2.6.8 and 6.1.1.4'
Os Os -1.2165 7.6030 'International Tables Vol C Tables 4.2.6.8 and 6.1.1.4'

loop_
_geom_angle_atom_site_label_1
_geom_angle_atom_site_label_2
_geom_angle_atom_site_label_3
_geom_angle
C1 Os N 74.6(3)
C1 Os C9 135.5(4)
N Os C9 143.6(3)
C1 Os C10 98.4(4)
N Os C10 152.5(3)
C9 Os C10 37.3(4)
C1 Os C8 142.6(3)
N Os C8 107.4(3)
C9 Os C8 37.0(3)
C10 Os C8 62.1(3)
C1 Os C11 84.7(3)
N Os C11 115.9(3)
C9 Os C11 60.6(4)
C10 Os C11 36.6(4)
C8 Os C11 60.4(3)
C1 Os C12 107.3(3)
N Os C12 94.5(3)
C9 Os C12 60.9(3)
C10 Os C12 61.6(3)
C8 Os C12 36.0(3)
C11 Os C12 36.3(3)
C1 Os P1 83.8(2)
N Os P1 103.82(18)
C9 Os P1 100.1(2)
C10 Os P1 101.8(2)
C8 Os P1 129.3(3)
C11 Os P1 133.7(3)
C12 Os P1 160.7(2)
C1 Os H01 133(3)
N Os H01 84(3)
C9 Os H01 84(3)
C10 Os H01 118(3)
C8 Os H01 83(3)
C11 Os H01 142(3)
C12 Os H01 115(3)
P1 Os H01 62(3)
C13 P1 C19 102.6(4)
C13 P1 C16 105.7(4)
C19 P1 C16 106.3(4)
C13 P1 Os 114.6(3)
C19 P1 Os 116.9(3)
C16 P1 Os 109.8(3)
F3 P2 F5 178.8(5)
F3 P2 F1 90.3(4)
F5 P2 F1 90.5(5)
F3 P2 F2 90.2(4)
F5 P2 F2 89.1(4)
F1 P2 F2 178.7(4)
F3 P2 F6 88.5(4)
F5 P2 F6 90.6(4)
F1 P2 F6 88.5(3)
F2 P2 F6 90.2(3)
F3 P2 F4 90.4(4)
F5 P2 F4 90.5(5)
F1 P2 F4 92.2(4)
F2 P2 F4 89.1(3)
F6 P2 F4 178.7(4)
C3 N C4 119.1(7)
C3 N Os 119.3(5)
C4 N Os 121.3(6)
C2 C1 Os 118.7(6)
C2 C1 H1 108(6)
Os C1 H1 132(6)
C1 C2 C3 114.7(8)
C1 C2 H2 123(6)
C3 C2 H2 122(6)
N C3 C7 122.4(8)
N C3 C2 112.7(7)
C7 C3 C2 124.9(8)
N C4 C5 120.8(8)
N C4 H4 119.6
C5 C4 H4 119.6
C6 C5 C4 119.7(8)
C6 C5 H5 120.1
C4 C5 H5 120.1
C5 C6 C7 120.1(8)
C5 C6 H6 120.0
C7 C6 H6 120.0
C6 C7 C3 117.6(9)
C6 C7 H7 121.2
C3 C7 H7 121.2
C12 C8 C9 107.9(9)
C12 C8 Os 73.6(5)
C9 C8 Os 69.9(5)
C12 C8 H8 126.1
C9 C8 H8 126.1
Os C8 H8 122.2
C8 C9 C10 109.5(8)
C8 C9 Os 73.1(5)
C10 C9 Os 72.8(5)
C8 C9 H9 125.2
C10 C9 H9 125.2
Os C9 H9 120.6
C11 C10 C9 105.2(8)
C11 C10 Os 72.1(5)
C9 C10 Os 70.0(5)
C11 C10 H10 127.4
C9 C10 H10 127.4
Os C10 H10 122.3
C10 C11 C12 110.4(9)
C10 C11 Os 71.3(5)
C12 C11 Os 73.2(5)
C10 C11 H11 124.8
C12 C11 H11 124.8
Os C11 H11 122.3
C8 C12 C11 107.0(8)
C8 C12 Os 70.4(5)
C11 C12 Os 70.5(5)
C8 C12 H12 126.5
C11 C12 H12 126.5
Os C12 H12 124.2
C15 C13 C14 109.7(7)
C15 C13 P1 113.0(5)
C14 C13 P1 117.7(6)
C15 C13 H13 105.1
C14 C13 H13 105.1
P1 C13 H13 105.1
C13 C14 H14A 109.5
C13 C14 H14B 109.5
H14A C14 H14B 109.5
C13 C14 H14C 109.5
H14A C14 H14C 109.5
H14B C14 H14C 109.5
C13 C15 H15A 109.5
C13 C15 H15B 109.5
H15A C15 H15B 109.5
C13 C15 H15C 109.5
H15A C15 H15C 109.5
H15B C15 H15C 109.5
C17 C16 C18 107.6(8)
C17 C16 P1 114.9(6)
C18 C16 P1 115.2(6)
C17 C16 H16 106.1
C18 C16 H16 106.1
P1 C16 H16 106.1
C16 C17 H17A 109.5
C16 C17 H17B 109.5
H17A C17 H17B 109.5
C16 C17 H17C 109.5
H17A C17 H17C 109.5
H17B C17 H17C 109.5
C16 C18 H18A 109.5
C16 C18 H18B 109.5
H18A C18 H18B 109.5
C16 C18 H18C 109.5
H18A C18 H18C 109.5
H18B C18 H18C 109.5
C21 C19 C20 108.9(7)
C21 C19 P1 115.2(6)
C20 C19 P1 112.3(6)
C21 C19 H19 106.6
C20 C19 H19 106.6
P1 C19 H19 106.6
C19 C20 H20A 109.5
C19 C20 H20B 109.5
H20A C20 H20B 109.5
C19 C20 H20C 109.5
H20A C20 H20C 109.5
H20B C20 H20C 109.5
C19 C21 H21A 109.5
C19 C21 H21B 109.5
H21A C21 H21B 109.5
C19 C21 H21C 109.5
H21A C21 H21C 109.5
H21B C21 H21C 109.5

loop_
_geom_bond_atom_site_label_1
_geom_bond_atom_site_label_2
_geom_bond_distance
Os C1 2.043(9)
Os N 2.106(6)
Os C9 2.202(8)
Os C10 2.238(9)
Os C8 2.244(8)
Os C11 2.249(8)
Os C12 2.284(8)
Os P1 2.3353(19)
Os H01 1.42(8)
P1 C13 1.850(8)
P1 C19 1.855(7)
P1 C16 1.857(8)
P2 F3 1.569(6)
P2 F5 1.572(7)
P2 F1 1.579(6)
P2 F2 1.583(6)
P2 F6 1.589(6)
P2 F4 1.591(6)
N C3 1.309(10)
N C4 1.363(10)
C1 C2 1.349(12)
C1 H1 0.87(9)
C2 C3 1.445(12)
C2 H2 0.86(9)
C3 C7 1.419(11)
C4 C5 1.384(12)
C4 H4 0.9500
C5 C6 1.365(13)
C5 H5 0.9500
C6 C7 1.366(13)
C6 H6 0.9500
C7 H7 0.9500
C8 C12 1.400(13)
C8 C9 1.412(13)
C8 H8 0.9500
C9 C10 1.419(15)
C9 H9 0.9500
C10 C11 1.410(14)
C10 H10 0.9500
C11 C12 1.411(12)
C11 H11 0.9500
C12 H12 0.9500
C13 C15 1.537(11)
C13 C14 1.540(11)
C13 H13 1.0000
C14 H14A 0.9800
C14 H14B 0.9800
C14 H14C 0.9800
C15 H15A 0.9800
C15 H15B 0.9800
C15 H15C 0.9800
C16 C17 1.509(12)
C16 C18 1.513(12)
C16 H16 1.0000
C17 H17A 0.9800
C17 H17B 0.9800
C17 H17C 0.9800
C18 H18A 0.9800
C18 H18B 0.9800
C18 H18C 0.9800
C19 C21 1.505(11)
C19 C20 1.525(12)
C19 H19 1.0000
C20 H20A 0.9800
C20 H20B 0.9800
C20 H20C 0.9800
C21 H21A 0.9800
C21 H21B 0.9800
C21 H21C 0.9800

loop_
_geom_torsion_atom_site_label_1
_geom_torsion_atom_site_label_2
_geom_torsion_atom_site_label_3
_geom_torsion_atom_site_label_4
_geom_torsion
C1 Os P1 C13 33.0(4)
N Os P1 C13 105.4(3)
C9 Os P1 C13 -102.2(4)
C10 Os P1 C13 -64.3(4)
C8 Os P1 C13 -127.8(4)
C11 Os P1 C13 -43.5(5)
C12 Os P1 C13 -93.3(7)
C1 Os P1 C19 -87.1(4)
N Os P1 C19 -14.6(3)
C9 Os P1 C19 137.7(4)
C10 Os P1 C19 175.7(4)
C8 Os P1 C19 112.2(4)
C11 Os P1 C19 -163.6(4)
C12 Os P1 C19 146.6(7)
C1 Os P1 C16 151.8(4)
N Os P1 C16 -135.8(3)
C9 Os P1 C16 16.6(4)
C10 Os P1 C16 54.5(4)
C8 Os P1 C16 -8.9(4)
C11 Os P1 C16 75.3(4)
C12 Os P1 C16 25.5(7)
C1 Os N C3 -0.5(6)
C9 Os N C3 150.4(6)
C10 Os N C3 77.8(9)
C8 Os N C3 140.5(6)
C11 Os N C3 75.5(6)
C12 Os N C3 106.2(6)
P1 Os N C3 -80.0(6)
C1 Os N C4 -174.1(6)
C9 Os N C4 -23.2(9)
C10 Os N C4 -95.8(9)
C8 Os N C4 -33.1(7)
C11 Os N C4 -98.1(6)
C12 Os N C4 -67.5(6)
P1 Os N C4 106.4(6)
N Os C1 C2 1.2(6)
C9 Os C1 C2 -154.5(6)
C10 Os C1 C2 -151.5(7)
C8 Os C1 C2 -97.4(8)
C11 Os C1 C2 -117.5(7)
C12 Os C1 C2 -88.8(7)
P1 Os C1 C2 107.4(7)
Os C1 C2 C3 -1.7(10)
C4 N C3 C7 -6.4(12)
Os N C3 C7 179.8(6)
C4 N C3 C2 173.6(7)
Os N C3 C2 -0.2(9)
C1 C2 C3 N 1.2(10)
C1 C2 C3 C7 -178.8(8)
C3 N C4 C5 3.5(11)
Os N C4 C5 177.1(6)
N C4 C5 C6 0.5(13)
C4 C5 C6 C7 -1.5(14)
C5 C6 C7 C3 -1.2(13)
N C3 C7 C6 5.3(13)
C2 C3 C7 C6 -174.7(8)
C1 Os C8 C12 14.1(9)
N Os C8 C12 -73.1(6)
C9 Os C8 C12 116.7(8)
C10 Os C8 C12 79.2(6)
C11 Os C8 C12 37.3(5)
P1 Os C8 C12 161.5(4)
C1 Os C8 C9 -102.6(8)
N Os C8 C9 170.2(6)
C10 Os C8 C9 -37.5(6)
C11 Os C8 C9 -79.4(7)
C12 Os C8 C9 -116.7(8)
P1 Os C8 C9 44.8(7)
C12 C8 C9 C10 -0.1(10)
Os C8 C9 C10 64.1(6)
C12 C8 C9 Os -64.2(6)
C1 Os C9 C8 122.2(6)
N Os C9 C8 -15.8(9)
C10 Os C9 C8 117.4(8)
C11 Os C9 C8 78.8(6)
C12 Os C9 C8 37.0(5)
P1 Os C9 C8 -146.4(5)
C1 Os C9 C10 4.8(8)
N Os C9 C10 -133.2(6)
C8 Os C9 C10 -117.4(8)
C11 Os C9 C10 -38.6(5)
C12 Os C9 C10 -80.4(6)
P1 Os C9 C10 96.2(5)
C8 C9 C10 C11 -0.3(10)
Os C9 C10 C11 64.1(6)
C8 C9 C10 Os -64.3(6)
C1 Os C10 C11 69.2(6)
N Os C10 C11 -3.4(11)
C9 Os C10 C11 -114.2(8)
C8 Os C10 C11 -77.0(6)
C12 Os C10 C11 -36.0(5)
P1 Os C10 C11 154.5(5)
C1 Os C10 C9 -176.6(5)
N Os C10 C9 110.8(8)
C8 Os C10 C9 37.2(5)
C11 Os C10 C9 114.2(8)
C12 Os C10 C9 78.2(6)
P1 Os C10 C9 -91.2(5)
C9 C10 C11 C12 0.5(10)
Os C10 C11 C12 63.1(6)
C9 C10 C11 Os -62.6(6)
C1 Os C11 C10 -111.8(6)
N Os C11 C10 178.2(5)
C9 Os C11 C10 39.3(6)
C8 Os C11 C10 82.1(6)
C12 Os C11 C10 119.1(8)
P1 Os C11 C10 -35.6(7)
C1 Os C11 C12 129.1(6)
N Os C11 C12 59.1(6)
C9 Os C11 C12 -79.8(6)
C10 Os C11 C12 -119.1(8)
C8 Os C11 C12 -37.0(5)
P1 Os C11 C12 -154.7(4)
C9 C8 C12 C11 0.4(9)
Os C8 C12 C11 -61.4(6)
C9 C8 C12 Os 61.8(6)
C10 C11 C12 C8 -0.6(10)
Os C11 C12 C8 61.3(6)
C10 C11 C12 Os -61.9(6)
C1 Os C12 C8 -171.1(6)
N Os C12 C8 113.7(5)
C9 Os C12 C8 -38.0(6)
C10 Os C12 C8 -80.8(6)
C11 Os C12 C8 -117.1(8)
P1 Os C12 C8 -48.1(10)
C1 Os C12 C11 -54.0(6)
N Os C12 C11 -129.2(6)
C9 Os C12 C11 79.1(6)
C10 Os C12 C11 36.3(6)
C8 Os C12 C11 117.1(8)
P1 Os C12 C11 69.0(10)
C19 P1 C13 C15 -171.2(6)
C16 P1 C13 C15 -60.0(7)
Os P1 C13 C15 61.1(6)
C19 P1 C13 C14 -41.7(7)
C16 P1 C13 C14 69.6(7)
Os P1 C13 C14 -169.3(6)
C13 P1 C16 C17 -172.2(7)
C19 P1 C16 C17 -63.6(7)
Os P1 C16 C17 63.6(7)
C13 P1 C16 C18 -46.3(8)
C19 P1 C16 C18 62.3(8)
Os P1 C16 C18 -170.4(7)
C13 P1 C19 C21 -175.6(6)
C16 P1 C19 C21 73.6(7)
Os P1 C19 C21 -49.3(7)
C13 P1 C19 C20 -50.1(7)
C16 P1 C19 C20 -160.9(6)
Os P1 C19 C20 76.1(7)
